data_4030501
loop_
_publ_author_name
'Decap, G.'
'Retoux, R.'
'Calage, Y.'

_publ_section_title
;
 Crystal structure of KPbFeF6.H2O
;
_journal_name_full 'European Journal of Solid State and Inorganic Chemistry'
_journal_page_first 63
_journal_page_last 70
_journal_volume 30
_journal_year 1993
_chemical_formula_sum 'F6 Fe H2 K O Pb'
_chemical_formula_weight 434.15
_space_group_IT_number 2
_symmetry_cell_setting triclinic
_symmetry_Int_Tables_number 2
_symmetry_space_group_name_Hall '-P 1'
_symmetry_space_group_name_H-M 'P -1'
_cell_angle_alpha 86.35(1)
_cell_angle_beta 82.63(1)
_cell_angle_gamma 89.62(1)
_cell_formula_units_Z 2
_cell_length_a 5.955(1)
_cell_length_b 6.125(1)
_cell_length_c 8.694(2)
_cell_volume 313.85(10)
_diffrn_ambient_temperature 293
_diffrn_radiation_probe x-ray
_diffrn_radiation_type MoK\a
_diffrn_radiation_wavelength 0.71073
_exptl_absorpt_coefficient_mu 27.813
_exptl_crystal_density_diffrn 4.593
_refine_ls_number_parameters 92
_refine_ls_number_reflns 1932
_refine_ls_R_factor_gt 0.0289
_refine_ls_wR_factor_gt 0.0284
_cod_data_source_file EJSSIC-1993-30-63-70.cif
_cod_data_source_block KPb
_cod_original_formula_sum 'H2 F6 Fe K O Pb'
_cod_database_code 4030501

loop_
_symmetry_equiv_pos_site_id
_symmetry_equiv_pos_as_xyz
1 x,y,z
2 -x,-y,-z

loop_
_atom_site_aniso_label
_atom_site_aniso_U_11
_atom_site_aniso_U_22
_atom_site_aniso_U_33
_atom_site_aniso_U_23
_atom_site_aniso_U_13
_atom_site_aniso_U_12
Pb 0.0107(1) 0.0124(1) 0.0152(1) -0.0021(1) -0.0019(1) -0.0006(1)
Fe 0.0080(4) 0.0102(3) 0.0104(4) -0.0008(3) -0.0010(3) -0.0006(3)
F1 0.021(3) 0.039(3) 0.0105(2) -0.005(2) -0.003(2) 0.001(2)
F2 0.020(3) 0.016(2) 0.0254(3) 0.003(2) -0.008(2) -0.009(2)
F3 0.026(3) 0.021(2) 0.0139(2) -0.003(2) -0.001(2) 0.001(2)
F4 0.012(2) 0.023(2) 0.0204(2) -0.002(2) -0.002(2) 0.006(2)
F5 0.02(3) 0.019(2) 0.0254(3) -0.002(2) -0.002(2) -0.012(2)
F6 0.020(3) 0.022(2) 0.0334(3) 0.006(2) -0.001(2) 0.011(2)
OW 0.014(3) 0.026(3) 0.0261(3) 0.001(3) 0.002(2) 0.001(2)
K 0.0147(6) 0.0145(5) 0.0124(5) -0.0008(4) -0.0014(5) -0.0003(4)

loop_
_atom_site_label
_atom_site_type_symbol
_atom_site_thermal_displace_type
_atom_site_fract_x
_atom_site_fract_y
_atom_site_fract_z
_atom_site_occupancy
_atom_site_U_iso_or_equiv
Pb Pb Uani 0.19500(10) 0.20490(10) 0.30790(10) 1.000 0.0127(1)
Fe Fe Uani 0.2924(2) 0.26170(10) 0.77590(10) 1.000 0.0095(2)
F1 F Uani 0.6327(9) 0.7586(9) 0.4442(5) 1.000 0.0233(14)
F2 F Uani 0.9269(8) 0.9752(7) 0.2050(6) 1.000 0.0202(12)
F3 F Uani 0.7738(9) 0.7161(8) 0.0015(6) 1.000 0.0204(12)
F4 F Uani 0.4805(8) 0.9559(7) 0.1874(6) 1.000 0.0185(9)
F5 F Uani 0.5058(9) 0.4951(8) 0.7750(6) 1.000 0.022(10)
F6 F Uani 0.9605(9) 0.5442(8) 0.2532(6) 1.000 0.0257(12)
OW O Uani 0.1636(9) 0.7991(10) 0.4652(7) 1.000 0.0226(14)
K K Uani 0.7510(3) 0.2654(2) 0.0025(2) 1.000 0.0139(3)

loop_
_atom_type_symbol
_atom_type_description
_atom_type_scat_dispersion_real
_atom_type_scat_dispersion_imag
_atom_type_scat_source
F F 0.0171 0.0103 ' International Tables Vol C Tables 4.2.6.8 and 6.1.1.4'
Fe Fe 0.3463 0.8444 ' International Tables Vol C Tables 4.2.6.8 and 6.1.1.4'
K K 0.2009 0.2494 ' International Tables Vol C Tables 4.2.6.8 and 6.1.1.4'
O O 0.0106 0.0060 ' International Tables Vol C Tables 4.2.6.8 and 6.1.1.4'
Pb Pb -3.3944 10.1111 ' International Tables Vol C Tables 4.2.6.8 and 6.1.1.4'

loop_
_geom_angle_atom_site_label_1
_geom_angle_atom_site_label_2
_geom_angle_atom_site_label_3
_geom_angle
_geom_angle_site_symmetry_1
_geom_angle_site_symmetry_3
_geom_angle_publ_flag
F2 Pb F6 90.89(16) 1_445 1_455 yes
F2 Pb F4 84.52(16) 1_445 1_545 yes
F2 Pb OW 69.32(16) 1_445 1_545 yes
F2 Pb OW 78.04(17) 1_445 2_566 yes
F2 Pb F3 70.59(16) 1_445 2_665 yes
F1 Pb F2 139.48(17) 2_666 1_445 yes
F2 Pb F5 142.02(17) 1_445 2_666 yes
F4 Pb F6 143.27(17) 1_545 1_455 yes
F6 Pb OW 141.68(17) 1_455 1_545 yes
F6 Pb OW 73.18(17) 1_455 2_566 yes
F3 Pb F6 71.93(16) 2_665 1_455 yes
F1 Pb F6 109.52(17) 2_666 1_455 yes
F5 Pb F6 76.33(17) 2_666 1_455 yes
F4 Pb OW 69.48(16) 1_545 1_545 yes
F4 Pb OW 140.10(17) 1_545 2_566 yes
F3 Pb F4 72.19(16) 2_665 1_545 yes
F1 Pb F4 96.99(17) 2_666 1_545 yes
F4 Pb F5 85.14(16) 1_545 2_666 yes
OW Pb OW 70.82(18) 1_545 2_566 yes
F3 Pb OW 126.06(17) 2_665 1_545 yes
F1 Pb OW 73.39(18) 2_666 1_545 yes
F5 Pb OW 138.58(16) 2_666 1_545 yes
F3 Pb OW 131.96(17) 2_665 2_566 yes
F1 Pb OW 75.25(17) 2_666 2_566 yes
F5 Pb OW 129.26(17) 2_666 2_566 yes
F1 Pb F3 148.28(17) 2_666 2_665 yes
F3 Pb F5 71.45(16) 2_665 2_666 yes
F1 Pb F5 78.09(17) 2_666 2_666 yes
F1 Fe F5 91.2(2) 2_666 . yes
F2 Fe F5 175.4(2) 2_666 . yes
F3 Fe F5 87.4(2) 2_666 . yes
F4 Fe F5 91.7(2) 2_666 . yes
F5 Fe F6 94.3(2) . 2_666 yes
F1 Fe F2 93.3(2) 2_666 2_666 yes
F1 Fe F3 178.3(2) 2_666 2_666 yes
F1 Fe F4 90.0(2) 2_666 2_666 yes
F1 Fe F6 91.8(2) 2_666 2_666 yes
F2 Fe F3 88.0(2) 2_666 2_666 yes
F2 Fe F4 87.70(19) 2_666 2_666 yes
F2 Fe F6 86.2(2) 2_666 2_666 yes
F3 Fe F4 89.0(2) 2_666 2_666 yes
F3 Fe F6 89.3(2) 2_666 2_666 yes
F4 Fe F6 173.7(2) 2_666 2_666 yes
Pb F1 Fe 142.9(3) 2_666 2_666 yes
Pb F2 Fe 152.7(3) 1_665 2_666 yes
Pb F3 Fe 163.7(3) 2_665 2_666 yes
Pb F4 Fe 145.6(3) 1_565 2_666 yes
Pb F5 Fe 164.0(3) 2_666 . yes
Pb F6 Fe 162.6(3) 1_655 2_666 yes
Pb OW Pb 109.2(2) 1_565 2_566 yes

loop_
_geom_bond_atom_site_label_1
_geom_bond_atom_site_label_2
_geom_bond_distance
_geom_bond_site_symmetry_2
_geom_bond_publ_flag
Pb F2 2.426(5) 1_445 yes
Pb F6 2.550(5) 1_455 yes
Pb F4 2.455(5) 1_545 yes
Pb OW 2.755(6) 1_545 yes
Pb OW 2.714(6) 2_566 yes
Pb F3 2.685(5) 2_665 yes
Pb F1 2.526(5) 2_666 yes
Pb F5 2.572(5) 2_666 yes
Fe F5 1.918(5) . yes
Fe F1 1.920(4) 2_666 yes
Fe F2 1.944(5) 2_666 yes
Fe F3 1.938(5) 2_666 yes
Fe F4 1.934(5) 2_666 yes
Fe F6 1.945(5) 2_666 yes

loop_
_geom_torsion_atom_site_label_1
_geom_torsion_atom_site_label_2
_geom_torsion_atom_site_label_3
_geom_torsion_atom_site_label_4
_geom_torsion
_geom_torsion_site_symmetry_1
_geom_torsion_site_symmetry_3
_geom_torsion_publ_flag
F2 Pb F1 Fe -51.7(6) 1_445 2_666 no
F6 Pb F1 Fe 64.4(5) 1_455 2_666 no
F4 Pb F1 Fe -141.4(4) 1_545 2_666 no
OW Pb F1 Fe -75.3(4) 1_545 2_666 no
OW Pb F1 Fe -1.3(4) 2_566 2_666 no
F3 Pb F1 Fe 151.4(3) 2_665 2_666 no
F5 Pb F1 Fe 135.1(5) 2_666 2_666 no
F5 Fe F1 Pb -135.4(5) . 2_666 no
F2 Fe F1 Pb 45.2(5) 2_666 2_666 no
F4 Fe F1 Pb 132.9(4) 2_666 2_666 no
F6 Fe F1 Pb -41.1(5) 2_666 2_666 no
